data_1556420
loop_
_publ_author_name
'Goldsworthy, J.'
'Thomas, S.D.'
'Tizzard, G.J.'
'Coles, S.J.'
'Owen, G.R.'

_publ_section_title
;
 Adding to the Family of Copper Complexes Featuring Borohydride Ligands
 Based on 2-Mercaptopyridyl Units
;
_journal_name_full Inorganics
_journal_page_first 93
_journal_paper_doi 10.3390/inorganics7080093
_journal_volume 7
_journal_year 2019
_chemical_formula_moiety 'C23 H40 B Cu N P S'
_chemical_formula_sum 'C23 H40 B Cu N P S'
_chemical_formula_weight 467.94
_space_group_crystal_system triclinic
_space_group_IT_number 2
_space_group_name_Hall '-P 1'
_space_group_name_H-M_alt 'P -1'
_atom_sites_solution_hydrogens mixed
_atom_sites_solution_primary dual
_cell_angle_alpha 96.9390(10)
_cell_angle_beta 95.6170(10)
_cell_angle_gamma 112.3730(10)
_cell_formula_units_Z 2
_cell_length_a 8.16720(10)
_cell_length_b 9.38370(10)
_cell_length_c 17.2612(2)
_cell_measurement_reflns_used 26623
_cell_measurement_temperature 100(2)
_cell_measurement_theta_max 70.1570
_cell_measurement_theta_min 2.5930
_cell_volume 1199.33(3)
_computing_cell_refinement 'CrysAlisPro 1.171.40.40a (Rigaku OD, 2019)'
_computing_data_collection 'CrysAlisPro 1.171.40.40a (Rigaku OD, 2019)'
_computing_data_reduction 'CrysAlisPro 1.171.40.40a (Rigaku OD, 2019)'
_computing_molecular_graphics 'Olex2 (Dolomanov et al., 2009)'
_computing_publication_material 'Olex2 (Dolomanov et al., 2009)'
_computing_structure_refinement 'ShelXL (Sheldrick, 2015)'
_computing_structure_solution 'ShelXT (Sheldrick, 2015)'
_diffrn_ambient_environment N~2~
_diffrn_ambient_temperature 100(2)
_diffrn_detector 'hybrid pixel detector'
_diffrn_detector_area_resol_mean 10
_diffrn_detector_dtime 0.000
_diffrn_detector_type 'Rigaku, HyPix 6000'
_diffrn_measured_fraction_theta_full 0.994
_diffrn_measured_fraction_theta_max 0.986
_diffrn_measurement_details
;
List of Runs (angles in degrees, time in seconds):

  # Type    Start    End  Width  t~exp~   \w     \q     \k     \f   Frames
--------------------------------------------------------------------------
  1  \w    -83.00 -21.00   0.50    0.50    --    5.00  49.00  90.00  124
  2  \w     49.00  92.00   0.50    0.50    --    5.00  49.00  90.00   86
  3  \w    -16.00  45.00   0.50    0.50    --    5.00  49.00  90.00  122
  4  \w     12.00  46.00   0.50    0.50    --  -42.00  53.00 111.68   68
  5  \w    -71.00 -45.00   0.50    0.50    --  -42.00  53.00 111.68   52
  6  \w    -99.00 -73.00   0.50    0.50    --  -52.30  59.00-150.00   52
  7  \w      0.00  34.00   0.50    0.50    --  -52.30  59.00 -30.00   68
  8  \w      6.00  37.00   0.50    0.50    --  -52.30  59.00   0.00   62
  9  \w   -121.00 -96.00   0.50    0.50    --  -52.30  59.00 -90.00   50
 10  \w     10.00  36.00   0.50    0.50    --  -52.30  59.00 120.00   52
 11  \w    -93.00 -54.00   0.50    0.50    --  -52.30  59.00  60.00   78
 12  \w   -140.00-112.00   0.50    0.50    --  -52.30  59.00-150.00   56
 13  \w    -30.00  36.00   0.50    0.50    --  -52.30  59.00 -90.00  132
 14  \w      4.00  32.00   0.50    0.50    --  -52.30  59.00-150.00   56
 15  \w    -88.00 -63.00   0.50    0.50    --  -52.30  59.00 -30.00   50
 16  \w   -137.00-111.00   0.50    0.50    --  -52.30  59.00 -30.00   52
 17  \w   -123.00 -97.00   0.50    0.50    --  -52.30  59.00  60.00   52
 18  \w    -10.00  37.00   0.50    0.50    --  -52.30  59.00  60.00   94
 19  \w    -60.00 -34.00   0.50    0.50    --  -52.30  59.00 -90.00   52
 20  \w   -150.00-125.00   0.50    0.50    --  -66.00  57.00 172.02   50
 21  \w    -12.00  23.00   0.50    0.50    --  -66.00  57.00 172.02   70
 22  \w    -23.00  11.00   0.50    0.50    --  -78.00  56.00 122.68   68
 23  \w   -110.00 -59.00   0.50    0.50    --  -90.00  57.00 -58.75  102
 24  \w   -159.00-114.00   0.50    0.50    --  -90.00  57.00 -58.75   90
 25  \w    -91.00  -1.00   0.50    0.50    --  -90.00  59.00 -20.28  180
 26  \w    -27.00  -1.00   0.50    0.50    --  -90.00  57.00 -13.81   52
 27  \w    -97.00 -44.00   0.50    0.50    --  -90.00  59.00  13.94  106
 28  \w    -39.00  -1.00   0.50    0.50    --  -90.00  59.00  13.94   76
 29  \w   -109.00 -47.00   0.50    0.50    --  -90.00  57.00 -13.81  124
 30  \w   -102.00  -1.00   0.50    0.50    --  -90.00  59.00-103.36  202
 31  \w    -31.00  -2.00   0.50    0.50    --  -90.00  59.00 116.61   58
 32  \w   -119.00 -45.00   0.50    0.50    --  -90.00  59.00 116.61  148
 33  \w   -165.00-122.00   0.50    0.50    --  -90.00  59.00-103.36   86
 34  \w   -156.00-130.00   0.50    0.50    --  -90.00  59.00 -20.28   52
 35  \w   -168.00-134.00   0.50    0.50    --  -90.00  59.00 116.61   68
 36  \w   -116.00  -3.00   0.50    0.50    --  -90.00  58.00-165.39  226
 37  \w    -30.00  -1.00   0.50    0.50    --  -90.00  57.00  59.54   58
 38  \w   -105.00 -71.00   0.50    0.50    --  -90.00  55.00-139.67   68
 39  \w   -175.00  -1.00   0.50    0.50    --  -90.00  58.00-123.71  348
 40  \w    -53.00  -3.00   0.50    0.50    --  -90.00  58.00 126.70  100
 41  \w   -178.00  -1.00   0.50    0.50    --  -90.00  57.00  69.81  354
 42  \w    -60.00  -1.00   0.50    0.50    --  -90.00  55.00-139.67  118
 43  \w    -75.00 -49.00   0.50    0.50    --  -90.00  57.00  59.54   52
 44  \w   -122.00 -60.00   0.50    0.50    --  -90.00  55.00 -89.23  124
 45  \w    -45.00  -1.00   0.50    0.50    --  -90.00  55.00 -89.23   88
 46  \w   -154.00  -2.00   0.50    0.50    --  -90.00  49.00  30.00  304
 47  \w   -109.00 -69.00   0.50    0.50    --  -90.00  58.00 126.70   80
 48  \w    -34.00  -1.00   0.50    0.50    --  -90.00  59.00-175.16   66
 49  \w   -115.00 -40.00   0.50    0.50    --  -90.00  59.00-175.16  150
 50  \w   -116.00 -90.00   0.50    0.50    --  -90.00  59.00 107.23   52
 51  \w    -79.00  -1.00   0.50    0.50    --  -90.00  59.00 107.23  156
 52  \w   -176.00  -1.00   0.50    0.50    --  -90.00  59.00 -42.19  350
 53  \w   -114.00  -1.00   0.50    0.50    --  -90.00  57.00  87.79  226
 54  \w    -28.00  -1.00   0.50    0.50    --  -90.00  58.00 159.07   54
 55  \w   -177.00 -39.00   0.50    0.50    --  -90.00  58.00 159.07  276
 56  \w   -164.00-128.00   0.50    0.50    --  -90.00  59.00-175.16   72
 57  \w    -26.00  -1.00   0.50    0.50    --  -90.00  57.00 -58.75   50
 58  \w   -175.00-124.00   0.50    0.50    --  -90.00  57.00  87.79  102
;
_diffrn_measurement_device 'four-circle diffractometer'
_diffrn_measurement_device_details 'Rigaku, AFC11 quarter \c goniometer'
_diffrn_measurement_method 'profile data from \w-scans'
_diffrn_measurement_specimen_support 'MiTeGen MicroLoop'
_diffrn_orient_matrix_type 'CrysAlisPro convention (1999,Acta A55,543-557)'
_diffrn_orient_matrix_UB_11 -0.0187269000
_diffrn_orient_matrix_UB_12 0.1570367000
_diffrn_orient_matrix_UB_13 -0.0011538000
_diffrn_orient_matrix_UB_21 -0.0398669000
_diffrn_orient_matrix_UB_22 -0.0360546000
_diffrn_orient_matrix_UB_23 -0.0909594000
_diffrn_orient_matrix_UB_31 -0.2017832000
_diffrn_orient_matrix_UB_32 -0.0807292000
_diffrn_orient_matrix_UB_33 0.0034761000
_diffrn_radiation_collimation 'Varimax focusing mirrors'
_diffrn_radiation_monochromator mirror
_diffrn_radiation_probe x-ray
_diffrn_radiation_type CuK\a
_diffrn_radiation_wavelength 1.54178
_diffrn_reflns_av_R_equivalents 0.0278
_diffrn_reflns_av_unetI/netI 0.0131
_diffrn_reflns_Laue_measured_fraction_full 0.994
_diffrn_reflns_Laue_measured_fraction_max 0.986
_diffrn_reflns_limit_h_max 9
_diffrn_reflns_limit_h_min -9
_diffrn_reflns_limit_k_max 11
_diffrn_reflns_limit_k_min -11
_diffrn_reflns_limit_l_max 21
_diffrn_reflns_limit_l_min -21
_diffrn_reflns_number 30937
_diffrn_reflns_point_group_measured_fraction_full 0.994
_diffrn_reflns_point_group_measured_fraction_max 0.986
_diffrn_reflns_theta_full 67.679
_diffrn_reflns_theta_max 70.033
_diffrn_reflns_theta_min 2.611
_diffrn_source 'Rotating anode'
_diffrn_source_current 30.0
_diffrn_source_power 1.2
_diffrn_source_target Cu
_diffrn_source_type 'Rigaku 007 HF'
_diffrn_source_voltage 40.0
_exptl_absorpt_coefficient_mu 2.773
_exptl_absorpt_correction_T_max 1.00000
_exptl_absorpt_correction_T_min 0.69591
_exptl_absorpt_correction_type multi-scan
_exptl_absorpt_process_details
;
CrysAlisPro 1.171.40.40a (Rigaku Oxford Diffraction, 2019)
Empirical absorption correction using spherical harmonics,
 implemented in SCALE3 ABSPACK scaling algorithm.
;
_exptl_crystal_colour colourless
_exptl_crystal_colour_primary colourless
_exptl_crystal_density_diffrn 1.296
_exptl_crystal_description block
_exptl_crystal_F_000 500
_exptl_crystal_recrystallization_method 'The material was recrystallised from ether and hexane'
_exptl_crystal_size_max 0.18
_exptl_crystal_size_mid 0.12
_exptl_crystal_size_min 0.04
_refine_diff_density_max 0.330
_refine_diff_density_min -0.364
_refine_diff_density_rms 0.046
_refine_ls_extinction_coef .
_refine_ls_extinction_method none
_refine_ls_goodness_of_fit_ref 1.052
_refine_ls_hydrogen_treatment mixed
_refine_ls_matrix_type full
_refine_ls_number_parameters 285
_refine_ls_number_reflns 4471
_refine_ls_number_restraints 37
_refine_ls_restrained_S_all 1.050
_refine_ls_R_factor_all 0.0239
_refine_ls_R_factor_gt 0.0236
_refine_ls_shift/su_max 0.001
_refine_ls_shift/su_mean 0.000
_refine_ls_structure_factor_coef Fsqd
_refine_ls_weighting_details 'w=1/[\s^2^(Fo^2^)+(0.0289P)^2^+0.7424P] where P=(Fo^2^+2Fc^2^)/3'
_refine_ls_weighting_scheme calc
_refine_ls_wR_factor_gt 0.0625
_refine_ls_wR_factor_ref 0.0628
_reflns_Friedel_coverage 0.000
_reflns_Friedel_fraction_full .
_reflns_Friedel_fraction_max .
_reflns_number_gt 4402
_reflns_number_total 4471
_reflns_threshold_expression 'I > 2\s(I)'
_cod_data_source_file Inorganics-2019-7-93-2.cif
_cod_data_source_block 2
_cod_database_code 1556420
_shelx_space_group_comment
;
The symmetry employed for this shelxl refinement is uniquely defined
by the following loop, which should always be used as a source of
symmetry information in preference to the above space-group names.
They are only intended as comments.
;
_shelx_estimated_absorpt_t_max 0.897
_shelx_estimated_absorpt_t_min 0.635
_reflns_odcompleteness_completeness 98.63
_reflns_odcompleteness_iscentric 1
_reflns_odcompleteness_theta 69.95
_olex2_date_sample_data_collection 2019-02-25
_olex2_date_sample_submission 2019-02-20
_olex2_diffrn_ambient_temperature_device 'Oxford Cryosystems'
_olex2_exptl_crystal_mounting_method 'The crystal was mounted on a MITIGEN holder in perfluoroether oil'
_olex2_submission_original_sample_id JG11
_olex2_submission_special_instructions 'No special instructions were received'
_oxdiff_exptl_absorpt_empirical_details
;
Empirical correction (ABSPACK) includes:
- Absorption correction using spherical harmonics
- Frame scaling
;
_oxdiff_exptl_absorpt_empirical_full_max 2.133
_oxdiff_exptl_absorpt_empirical_full_min 0.705

loop_
_space_group_symop_operation_xyz
'x, y, z'
'-x, -y, -z'

loop_
_atom_site_label
_atom_site_type_symbol
_atom_site_fract_x
_atom_site_fract_y
_atom_site_fract_z
_atom_site_U_iso_or_equiv
_atom_site_adp_type
_atom_site_occupancy
_atom_site_site_symmetry_order
_atom_site_calc_flag
_atom_site_refinement_flags_posn
_atom_site_refinement_flags_adp
_atom_site_refinement_flags_occupancy
_atom_site_disorder_assembly
_atom_site_disorder_group
Cu1 Cu 0.59890(3) 0.30934(2) 0.31737(2) 0.01664(7) Uani 1 1 d D . . . .
S1A S 0.90081(16) 0.41068(18) 0.33845(6) 0.0211(2) Uani 0.795(2) 1 d D . P A 1
S1B S 0.5736(17) 0.1942(16) 0.4281(7) 0.0216(15) Uani 0.205(2) 1 d D . P A 2
P1 P 0.41270(4) 0.32604(4) 0.22229(2) 0.01360(8) Uani 1 1 d . . . . .
C1A C 0.93680(19) 0.32609(16) 0.41820(8) 0.0207(3) Uani 0.795(2) 1 d D . P A 1
C1B C 0.80187(17) 0.23487(14) 0.45273(7) 0.0194(3) Uani 0.205(2) 1 d D . P A 2
N1A N 0.80187(17) 0.23487(14) 0.45273(7) 0.0194(3) Uani 0.795(2) 1 d D . P A 1
N1B N 0.93680(19) 0.32609(16) 0.41820(8) 0.0207(3) Uani 0.205(2) 1 d D . P A 2
C2 C 1.1142(2) 0.3502(2) 0.44712(9) 0.0295(3) Uani 1 1 d . . . . .
H2A H 1.209874 0.417206 0.424533 0.035 Uiso 0.795(2) 1 calc R . P A 1
H2B H 1.209874 0.417206 0.424533 0.035 Uiso 0.205(2) 1 calc R . P A 2
C3 C 1.1516(2) 0.2793(2) 0.50690(10) 0.0346(4) Uani 1 1 d . . . . .
H3 H 1.271771 0.294748 0.525068 0.042 Uiso 1 1 calc R . . . .
C4 C 1.0109(3) 0.1837(2) 0.54100(9) 0.0339(4) Uani 1 1 d . . . . .
H4 H 1.033650 0.132749 0.582565 0.041 Uiso 1 1 calc R . . . .
C5 C 0.8401(2) 0.16456(18) 0.51374(9) 0.0270(3) Uani 1 1 d . . . . .
H5A H 0.744538 0.100805 0.537517 0.032 Uiso 0.795(2) 1 calc R . P A 1
H5B H 0.744538 0.100805 0.537517 0.032 Uiso 0.205(2) 1 calc R . P A 2
C6 C 0.50599(17) 0.35509(15) 0.12924(8) 0.0151(3) Uani 1 1 d . . . . .
H6 H 0.422879 0.380673 0.092362 0.018 Uiso 1 1 calc R . . . .
C7 C 0.69006(18) 0.49341(16) 0.14519(8) 0.0184(3) Uani 1 1 d . . . . .
H7A H 0.677235 0.588918 0.169554 0.022 Uiso 1 1 calc R . . . .
H7B H 0.773194 0.471455 0.182928 0.022 Uiso 1 1 calc R . . . .
C8 C 0.76871(19) 0.52173(16) 0.06880(8) 0.0200(3) Uani 1 1 d . . . . .
H8A H 0.690745 0.552281 0.032718 0.024 Uiso 1 1 calc R . . . .
H8B H 0.888706 0.608706 0.081050 0.024 Uiso 1 1 calc R . . . .
C9 C 0.78451(19) 0.37485(17) 0.02815(8) 0.0213(3) Uani 1 1 d . . . . .
H9A H 0.828790 0.393757 -0.022590 0.026 Uiso 1 1 calc R . . . .
H9B H 0.872486 0.350798 0.061914 0.026 Uiso 1 1 calc R . . . .
C10 C 0.6038(2) 0.23568(17) 0.01275(8) 0.0226(3) Uani 1 1 d . . . . .
H10A H 0.619222 0.140817 -0.010675 0.027 Uiso 1 1 calc R . . . .
H10B H 0.519887 0.255092 -0.025778 0.027 Uiso 1 1 calc R . . . .
C11 C 0.52344(19) 0.20742(16) 0.08897(8) 0.0196(3) Uani 1 1 d . . . . .
H11A H 0.601106 0.177467 0.125540 0.023 Uiso 1 1 calc R . . . .
H11B H 0.403745 0.120060 0.076441 0.023 Uiso 1 1 calc R . . . .
C12 C 0.20119(18) 0.14946(15) 0.19329(8) 0.0158(3) Uani 1 1 d . . . . .
H12 H 0.235283 0.061021 0.174509 0.019 Uiso 1 1 calc R . . . .
C13 C 0.10641(18) 0.10717(16) 0.26510(8) 0.0181(3) Uani 1 1 d . . . . .
H13A H 0.190746 0.097601 0.307399 0.022 Uiso 1 1 calc R . . . .
H13B H 0.070220 0.192044 0.285753 0.022 Uiso 1 1 calc R . . . .
C14 C -0.05964(19) -0.04700(17) 0.24300(9) 0.0225(3) Uani 1 1 d . . . . .
H14A H -0.021908 -0.133880 0.228357 0.027 Uiso 1 1 calc R . . . .
H14B H -0.122153 -0.067473 0.289348 0.027 Uiso 1 1 calc R . . . .
C15 C -0.18843(19) -0.04181(17) 0.17406(9) 0.0252(3) Uani 1 1 d . . . . .
H15A H -0.289825 -0.145191 0.158860 0.030 Uiso 1 1 calc R . . . .
H15B H -0.237526 0.036492 0.190844 0.030 Uiso 1 1 calc R . . . .
C16 C -0.0945(2) 0.00045(17) 0.10294(9) 0.0259(3) Uani 1 1 d . . . . .
H16A H -0.179294 0.008443 0.060279 0.031 Uiso 1 1 calc R . . . .
H16B H -0.055889 -0.083141 0.082776 0.031 Uiso 1 1 calc R . . . .
C17 C 0.06880(19) 0.15611(16) 0.12562(8) 0.0207(3) Uani 1 1 d . . . . .
H17A H 0.029021 0.240910 0.142138 0.025 Uiso 1 1 calc R . . . .
H17B H 0.129650 0.180179 0.079069 0.025 Uiso 1 1 calc R . . . .
C18 C 0.34333(18) 0.49096(15) 0.24713(8) 0.0153(3) Uani 1 1 d . . . . .
H18 H 0.230084 0.446779 0.269875 0.018 Uiso 1 1 calc R . . . .
C19 C 0.48062(19) 0.61731(16) 0.31310(8) 0.0197(3) Uani 1 1 d . . . . .
H19A H 0.503919 0.567984 0.358144 0.024 Uiso 1 1 calc R . . . .
H19B H 0.595064 0.667136 0.293142 0.024 Uiso 1 1 calc R . . . .
C20 C 0.4118(2) 0.74201(17) 0.34122(9) 0.0237(3) Uani 1 1 d . . . . .
H20A H 0.304652 0.694045 0.366458 0.028 Uiso 1 1 calc R . . . .
H20B H 0.505181 0.824723 0.381358 0.028 Uiso 1 1 calc R . . . .
C21 C 0.3633(2) 0.81534(16) 0.27292(9) 0.0237(3) Uani 1 1 d . . . . .
H21A H 0.473315 0.874858 0.251997 0.028 Uiso 1 1 calc R . . . .
H21B H 0.310742 0.889428 0.292468 0.028 Uiso 1 1 calc R . . . .
C22 C 0.2294(2) 0.69039(16) 0.20663(9) 0.0216(3) Uani 1 1 d . . . . .
H22A H 0.206719 0.740501 0.161816 0.026 Uiso 1 1 calc R . . . .
H22B H 0.114372 0.639300 0.225885 0.026 Uiso 1 1 calc R . . . .
C23 C 0.29962(18) 0.56663(15) 0.17810(8) 0.0176(3) Uani 1 1 d . . . . .
H23A H 0.408926 0.615857 0.154445 0.021 Uiso 1 1 calc R . . . .
H23B H 0.208111 0.485060 0.136846 0.021 Uiso 1 1 calc R . . . .
B1A B 0.598(2) 0.202(2) 0.4207(10) 0.027(2) Uani 0.795(2) 1 d D . P A 1
B1B B 0.878(4) 0.382(3) 0.3396(15) 0.036(9) Uiso 0.205(2) 1 d D . P A 2
H1AA H 0.562(4) 0.138(3) 0.3559(14) 0.054 Uiso 0.795(2) 1 d DR . P A 1
H1AB H 0.586(4) 0.322(3) 0.4221(15) 0.054 Uiso 0.795(2) 1 d DR . P A 1
H1BA H 0.798(9) 0.458(8) 0.354(6) 0.054 Uiso 0.205(2) 1 d DR . P A 2
H1BB H 0.794(9) 0.275(7) 0.292(5) 0.054 Uiso 0.205(2) 1 d DR . P A 2
H1AC H 0.516(4) 0.130(3) 0.4631(15) 0.054 Uiso 0.795(2) 1 d DR . P A 1
H1BC H 1.016(7) 0.455(8) 0.323(5) 0.054 Uiso 0.205(2) 1 d DR . P A 2

loop_
_atom_site_aniso_label
_atom_site_aniso_U_11
_atom_site_aniso_U_22
_atom_site_aniso_U_33
_atom_site_aniso_U_23
_atom_site_aniso_U_13
_atom_site_aniso_U_12
Cu1 0.01697(12) 0.01839(11) 0.01553(11) 0.00267(8) -0.00022(8) 0.00881(9)
S1A 0.0144(4) 0.0283(5) 0.0219(4) 0.0089(3) 0.0039(2) 0.0084(4)
S1B 0.024(2) 0.025(2) 0.016(2) 0.0066(16) 0.0011(19) 0.0092(18)
P1 0.01354(17) 0.01336(16) 0.01377(16) 0.00229(12) 0.00099(12) 0.00549(13)
C1A 0.0241(7) 0.0237(7) 0.0159(6) -0.0015(5) 0.0001(5) 0.0133(6)
C1B 0.0251(7) 0.0197(6) 0.0152(6) 0.0001(5) -0.0005(5) 0.0125(5)
N1A 0.0251(7) 0.0197(6) 0.0152(6) 0.0001(5) -0.0005(5) 0.0125(5)
N1B 0.0241(7) 0.0237(7) 0.0159(6) -0.0015(5) 0.0001(5) 0.0133(6)
C2 0.0258(8) 0.0392(9) 0.0233(7) -0.0019(7) 0.0001(6) 0.0158(7)
C3 0.0326(9) 0.0500(10) 0.0242(8) -0.0063(7) -0.0090(7) 0.0266(8)
C4 0.0487(10) 0.0420(9) 0.0192(7) 0.0017(7) -0.0057(7) 0.0305(9)
C5 0.0387(9) 0.0279(8) 0.0188(7) 0.0039(6) 0.0019(6) 0.0187(7)
C6 0.0147(6) 0.0155(6) 0.0151(6) 0.0026(5) 0.0019(5) 0.0062(5)
C7 0.0170(7) 0.0173(6) 0.0185(7) 0.0022(5) 0.0026(5) 0.0045(5)
C8 0.0178(7) 0.0211(7) 0.0209(7) 0.0068(5) 0.0040(5) 0.0062(6)
C9 0.0202(7) 0.0274(7) 0.0201(7) 0.0072(6) 0.0066(5) 0.0121(6)
C10 0.0259(8) 0.0216(7) 0.0204(7) 0.0002(6) 0.0070(6) 0.0099(6)
C11 0.0224(7) 0.0160(6) 0.0214(7) 0.0029(5) 0.0066(5) 0.0082(6)
C12 0.0156(6) 0.0137(6) 0.0172(6) 0.0030(5) 0.0016(5) 0.0049(5)
C13 0.0176(7) 0.0186(7) 0.0183(7) 0.0060(5) 0.0030(5) 0.0068(6)
C14 0.0189(7) 0.0207(7) 0.0271(7) 0.0103(6) 0.0033(6) 0.0052(6)
C15 0.0169(7) 0.0205(7) 0.0331(8) 0.0093(6) -0.0008(6) 0.0016(6)
C16 0.0220(8) 0.0219(7) 0.0244(7) 0.0046(6) -0.0054(6) 0.0005(6)
C17 0.0193(7) 0.0188(7) 0.0190(7) 0.0054(5) -0.0022(5) 0.0027(6)
C18 0.0150(6) 0.0151(6) 0.0157(6) 0.0019(5) 0.0016(5) 0.0063(5)
C19 0.0207(7) 0.0184(7) 0.0181(7) -0.0014(5) -0.0014(5) 0.0080(6)
C20 0.0266(8) 0.0209(7) 0.0223(7) -0.0036(6) 0.0007(6) 0.0108(6)
C21 0.0258(8) 0.0166(7) 0.0288(8) -0.0005(6) 0.0021(6) 0.0106(6)
C22 0.0224(7) 0.0189(7) 0.0252(7) 0.0033(6) 0.0008(6) 0.0111(6)
C23 0.0185(7) 0.0153(6) 0.0181(6) 0.0023(5) 0.0001(5) 0.0067(5)
B1A 0.036(5) 0.024(2) 0.022(3) 0.0106(18) 0.005(2) 0.010(3)

loop_
_atom_type_symbol
_atom_type_description
_atom_type_scat_dispersion_real
_atom_type_scat_dispersion_imag
_atom_type_scat_source
C C 0.0181 0.0091 'International Tables Vol C Tables 4.2.6.8 and 6.1.1.4'
H H 0.0000 0.0000 'International Tables Vol C Tables 4.2.6.8 and 6.1.1.4'
B B 0.0090 0.0039 'International Tables Vol C Tables 4.2.6.8 and 6.1.1.4'
N N 0.0311 0.0180 'International Tables Vol C Tables 4.2.6.8 and 6.1.1.4'
P P 0.2955 0.4335 'International Tables Vol C Tables 4.2.6.8 and 6.1.1.4'
S S 0.3331 0.5567 'International Tables Vol C Tables 4.2.6.8 and 6.1.1.4'
Cu Cu -1.9646 0.5888 'International Tables Vol C Tables 4.2.6.8 and 6.1.1.4'

loop_
_geom_angle_atom_site_label_1
_geom_angle_atom_site_label_2
_geom_angle_atom_site_label_3
_geom_angle
_geom_angle_site_symmetry_1
_geom_angle_site_symmetry_3
S1A Cu1 H1AA 98.2(9) . .
S1A Cu1 H1AB 93.0(9) . .
S1B Cu1 H1BA 96(3) . .
S1B Cu1 H1BB 97(3) . .
P1 Cu1 S1A 129.93(3) . .
P1 Cu1 S1B 135.9(3) . .
P1 Cu1 H1AA 123.0(9) . .
P1 Cu1 H1AB 128.5(8) . .
P1 Cu1 H1BA 122(3) . .
P1 Cu1 H1BB 118(3) . .
H1AA Cu1 H1AB 63.9(11) . .
H1BA Cu1 H1BB 65.2(17) . .
C1A S1A Cu1 99.53(8) . .
C1B S1B Cu1 96.2(5) . .
C6 P1 Cu1 113.30(4) . .
C6 P1 C12 104.25(6) . .
C6 P1 C18 105.57(6) . .
C12 P1 Cu1 114.21(4) . .
C12 P1 C18 105.42(6) . .
C18 P1 Cu1 113.20(4) . .
N1A C1A S1A 122.92(11) . .
N1A C1A C2 118.87(13) . .
C2 C1A S1A 118.19(12) . .
N1B C1B S1B 126.4(4) . .
N1B C1B C5 119.66(13) . .
C5 C1B S1B 114.0(4) . .
C1A N1A C5 119.66(13) . .
C1A N1A B1A 120.6(6) . .
C5 N1A B1A 119.7(6) . .
C1B N1B C2 118.87(13) . .
C1B N1B B1B 116.3(10) . .
C2 N1B B1B 124.4(10) . .
C1A C2 H2A 119.3 . .
N1B C2 H2B 119.3 . .
C3 C2 C1A 121.35(16) . .
C3 C2 N1B 121.35(16) . .
C3 C2 H2A 119.3 . .
C3 C2 H2B 119.3 . .
C2 C3 H3 120.5 . .
C2 C3 C4 119.04(15) . .
C4 C3 H3 120.5 . .
C3 C4 H4 120.5 . .
C5 C4 C3 118.98(15) . .
C5 C4 H4 120.5 . .
C1B C5 H5B 119.0 . .
N1A C5 H5A 119.0 . .
C4 C5 C1B 122.07(16) . .
C4 C5 N1A 122.07(16) . .
C4 C5 H5A 119.0 . .
C4 C5 H5B 119.0 . .
P1 C6 H6 108.3 . .
C7 C6 P1 110.21(9) . .
C7 C6 H6 108.3 . .
C11 C6 P1 111.96(9) . .
C11 C6 H6 108.3 . .
C11 C6 C7 109.77(11) . .
C6 C7 H7A 109.4 . .
C6 C7 H7B 109.4 . .
H7A C7 H7B 108.0 . .
C8 C7 C6 111.23(11) . .
C8 C7 H7A 109.4 . .
C8 C7 H7B 109.4 . .
C7 C8 H8A 109.5 . .
C7 C8 H8B 109.5 . .
H8A C8 H8B 108.1 . .
C9 C8 C7 110.81(11) . .
C9 C8 H8A 109.5 . .
C9 C8 H8B 109.5 . .
C8 C9 H9A 109.4 . .
C8 C9 H9B 109.4 . .
H9A C9 H9B 108.0 . .
C10 C9 C8 110.97(11) . .
C10 C9 H9A 109.4 . .
C10 C9 H9B 109.4 . .
C9 C10 H10A 109.3 . .
C9 C10 H10B 109.3 . .
C9 C10 C11 111.62(12) . .
H10A C10 H10B 108.0 . .
C11 C10 H10A 109.3 . .
C11 C10 H10B 109.3 . .
C6 C11 H11A 109.5 . .
C6 C11 H11B 109.5 . .
C10 C11 C6 110.81(11) . .
C10 C11 H11A 109.5 . .
C10 C11 H11B 109.5 . .
H11A C11 H11B 108.1 . .
P1 C12 H12 106.6 . .
C13 C12 P1 111.00(9) . .
C13 C12 H12 106.6 . .
C17 C12 P1 115.56(9) . .
C17 C12 H12 106.6 . .
C17 C12 C13 109.88(11) . .
C12 C13 H13A 109.4 . .
C12 C13 H13B 109.4 . .
H13A C13 H13B 108.0 . .
C14 C13 C12 111.24(11) . .
C14 C13 H13A 109.4 . .
C14 C13 H13B 109.4 . .
C13 C14 H14A 109.4 . .
C13 C14 H14B 109.4 . .
H14A C14 H14B 108.0 . .
C15 C14 C13 111.36(11) . .
C15 C14 H14A 109.4 . .
C15 C14 H14B 109.4 . .
C14 C15 H15A 109.4 . .
C14 C15 H15B 109.4 . .
H15A C15 H15B 108.0 . .
C16 C15 C14 111.29(12) . .
C16 C15 H15A 109.4 . .
C16 C15 H15B 109.4 . .
C15 C16 H16A 109.5 . .
C15 C16 H16B 109.5 . .
C15 C16 C17 110.65(12) . .
H16A C16 H16B 108.1 . .
C17 C16 H16A 109.5 . .
C17 C16 H16B 109.5 . .
C12 C17 H17A 109.4 . .
C12 C17 H17B 109.4 . .
C16 C17 C12 110.98(11) . .
C16 C17 H17A 109.4 . .
C16 C17 H17B 109.4 . .
H17A C17 H17B 108.0 . .
P1 C18 H18 106.1 . .
C19 C18 P1 110.98(9) . .
C19 C18 H18 106.1 . .
C23 C18 P1 116.80(9) . .
C23 C18 H18 106.1 . .
C23 C18 C19 110.09(11) . .
C18 C19 H19A 109.4 . .
C18 C19 H19B 109.4 . .
H19A C19 H19B 108.0 . .
C20 C19 C18 110.98(11) . .
C20 C19 H19A 109.4 . .
C20 C19 H19B 109.4 . .
C19 C20 H20A 109.3 . .
C19 C20 H20B 109.3 . .
H20A C20 H20B 108.0 . .
C21 C20 C19 111.59(12) . .
C21 C20 H20A 109.3 . .
C21 C20 H20B 109.3 . .
C20 C21 H21A 109.4 . .
C20 C21 H21B 109.4 . .
C20 C21 C22 111.16(12) . .
H21A C21 H21B 108.0 . .
C22 C21 H21A 109.4 . .
C22 C21 H21B 109.4 . .
C21 C22 H22A 109.4 . .
C21 C22 H22B 109.4 . .
C21 C22 C23 111.37(12) . .
H22A C22 H22B 108.0 . .
C23 C22 H22A 109.4 . .
C23 C22 H22B 109.4 . .
C18 C23 H23A 109.5 . .
C18 C23 H23B 109.5 . .
C22 C23 C18 110.65(11) . .
C22 C23 H23A 109.5 . .
C22 C23 H23B 109.5 . .
H23A C23 H23B 108.1 . .
N1A B1A H1AA 108.6(19) . .
N1A B1A H1AB 108.0(19) . .
N1A B1A H1AC 105.0(19) . .
H1AA B1A H1AB 108.5(19) . .
H1AA B1A H1AC 114(2) . .
H1AB B1A H1AC 112(2) . .
N1B B1B H1BA 110(5) . .
N1B B1B H1BB 110(5) . .
N1B B1B H1BC 101(5) . .
H1BA B1B H1BB 110(3) . .
H1BA B1B H1BC 112(3) . .
H1BB B1B H1BC 113(3) . .

loop_
_geom_bond_atom_site_label_1
_geom_bond_atom_site_label_2
_geom_bond_distance
_geom_bond_site_symmetry_2
Cu1 S1A 2.2523(12) .
Cu1 S1B 2.296(12) .
Cu1 P1 2.1876(4) .
Cu1 H1AA 1.75(2) .
Cu1 H1AB 1.81(2) .
Cu1 H1BA 1.68(8) .
Cu1 H1BB 1.82(8) .
S1A C1A 1.7244(17) .
S1B C1B 1.751(13) .
P1 C6 1.8499(13) .
P1 C12 1.8524(13) .
P1 C18 1.8587(13) .
C1A N1A 1.3550(19) .
C1A C2 1.408(2) .
C1B N1B 1.3550(19) .
C1B C5 1.3794(19) .
N1A C5 1.3794(19) .
N1A B1A 1.602(16) .
N1B C2 1.408(2) .
N1B B1B 1.61(2) .
C2 H2A 0.9500 .
C2 H2B 0.9500 .
C2 C3 1.363(2) .
C3 H3 0.9500 .
C3 C4 1.396(3) .
C4 H4 0.9500 .
C4 C5 1.363(2) .
C5 H5A 0.9500 .
C5 H5B 0.9500 .
C6 H6 1.0000 .
C6 C7 1.5387(18) .
C6 C11 1.5365(18) .
C7 H7A 0.9900 .
C7 H7B 0.9900 .
C7 C8 1.5305(18) .
C8 H8A 0.9900 .
C8 H8B 0.9900 .
C8 C9 1.526(2) .
C9 H9A 0.9900 .
C9 H9B 0.9900 .
C9 C10 1.525(2) .
C10 H10A 0.9900 .
C10 H10B 0.9900 .
C10 C11 1.5339(19) .
C11 H11A 0.9900 .
C11 H11B 0.9900 .
C12 H12 1.0000 .
C12 C13 1.5381(18) .
C12 C17 1.5360(18) .
C13 H13A 0.9900 .
C13 H13B 0.9900 .
C13 C14 1.5328(19) .
C14 H14A 0.9900 .
C14 H14B 0.9900 .
C14 C15 1.527(2) .
C15 H15A 0.9900 .
C15 H15B 0.9900 .
C15 C16 1.524(2) .
C16 H16A 0.9900 .
C16 H16B 0.9900 .
C16 C17 1.5306(19) .
C17 H17A 0.9900 .
C17 H17B 0.9900 .
C18 H18 1.0000 .
C18 C19 1.5399(18) .
C18 C23 1.5380(18) .
C19 H19A 0.9900 .
C19 H19B 0.9900 .
C19 C20 1.5291(19) .
C20 H20A 0.9900 .
C20 H20B 0.9900 .
C20 C21 1.527(2) .
C21 H21A 0.9900 .
C21 H21B 0.9900 .
C21 C22 1.528(2) .
C22 H22A 0.9900 .
C22 H22B 0.9900 .
C22 C23 1.5308(18) .
C23 H23A 0.9900 .
C23 H23B 0.9900 .
B1A H1AA 1.16(2) .
B1A H1AB 1.17(2) .
B1A H1AC 1.14(2) .
B1B H1BA 1.16(2) .
B1B H1BB 1.15(2) .
B1B H1BC 1.15(2) .

loop_
_geom_torsion_atom_site_label_1
_geom_torsion_atom_site_label_2
_geom_torsion_atom_site_label_3
_geom_torsion_atom_site_label_4
_geom_torsion
_geom_torsion_site_symmetry_1
_geom_torsion_site_symmetry_2
_geom_torsion_site_symmetry_3
_geom_torsion_site_symmetry_4
Cu1 S1A C1A N1A -3.34(14) . . . .
Cu1 S1A C1A C2 175.02(11) . . . .
Cu1 S1B C1B N1B 7.9(8) . . . .
Cu1 S1B C1B C5 -172.3(2) . . . .
Cu1 P1 C6 C7 -51.70(10) . . . .
Cu1 P1 C6 C11 70.78(10) . . . .
Cu1 P1 C12 C13 55.10(10) . . . .
Cu1 P1 C12 C17 -178.94(8) . . . .
Cu1 P1 C18 C19 21.99(10) . . . .
Cu1 P1 C18 C23 149.28(9) . . . .
S1A C1A N1A C5 176.67(12) . . . .
S1A C1A N1A B1A -0.5(8) . . . .
S1A C1A C2 C3 -176.03(13) . . . .
S1B C1B N1B C2 178.1(6) . . . .
S1B C1B N1B B1B -9.1(14) . . . .
S1B C1B C5 C4 -179.7(5) . . . .
P1 C6 C7 C8 -179.00(9) . . . .
P1 C6 C11 C10 -179.10(9) . . . .
P1 C12 C13 C14 -174.85(9) . . . .
P1 C12 C17 C16 176.08(10) . . . .
P1 C18 C19 C20 -172.41(10) . . . .
P1 C18 C23 C22 175.11(9) . . . .
C1A N1A C5 C4 0.0(2) . . . .
C1A C2 C3 C4 -1.4(2) . . . .
C1B N1B C2 C3 2.4(2) . . . .
N1A C1A C2 C3 2.4(2) . . . .
N1B C1B C5 C4 0.0(2) . . . .
N1B C2 C3 C4 -1.4(2) . . . .
C2 C1A N1A C5 -1.7(2) . . . .
C2 C1A N1A B1A -178.9(8) . . . .
C2 C3 C4 C5 -0.3(2) . . . .
C3 C4 C5 C1B 1.0(2) . . . .
C3 C4 C5 N1A 1.0(2) . . . .
C5 C1B N1B C2 -1.7(2) . . . .
C5 C1B N1B B1B 171.2(12) . . . .
C6 P1 C12 C13 179.26(9) . . . .
C6 P1 C12 C17 -54.77(11) . . . .
C6 P1 C18 C19 -102.49(10) . . . .
C6 P1 C18 C23 24.80(11) . . . .
C6 C7 C8 C9 -57.15(15) . . . .
C7 C6 C11 C10 -56.37(15) . . . .
C7 C8 C9 C10 55.78(15) . . . .
C8 C9 C10 C11 -55.62(15) . . . .
C9 C10 C11 C6 56.22(15) . . . .
C11 C6 C7 C8 57.24(14) . . . .
C12 P1 C6 C7 -176.45(9) . . . .
C12 P1 C6 C11 -53.97(10) . . . .
C12 P1 C18 C19 147.52(9) . . . .
C12 P1 C18 C23 -85.19(11) . . . .
C12 C13 C14 C15 -55.28(16) . . . .
C13 C12 C17 C16 -57.39(15) . . . .
C13 C14 C15 C16 55.16(17) . . . .
C14 C15 C16 C17 -56.20(17) . . . .
C15 C16 C17 C12 57.69(16) . . . .
C17 C12 C13 C14 56.08(14) . . . .
C18 P1 C6 C7 72.72(10) . . . .
C18 P1 C6 C11 -164.80(9) . . . .
C18 P1 C12 C13 -69.80(10) . . . .
C18 P1 C12 C17 56.17(11) . . . .
C18 C19 C20 C21 -55.79(16) . . . .
C19 C18 C23 C22 -57.17(15) . . . .
C19 C20 C21 C22 54.79(17) . . . .
C20 C21 C22 C23 -55.30(16) . . . .
C21 C22 C23 C18 56.80(15) . . . .
C23 C18 C19 C20 56.72(15) . . . .
B1A N1A C5 C4 177.3(8) . . . .
B1B N1B C2 C3 -169.9(13) . . . .
